data_4037552
loop_
_publ_author_name
'Varshnaya, Rohit Kumar'
'Banerjee, Prabal'

_publ_section_title
;
 Lewis Acid-Catalyzed [3+3] Annulation of Donor-Acceptor Cyclopropanes and
 Indonyl Alcohols: One Step Synthesis of Substituted Carbazoles with
 Promising Photophysical Properties.
;
_journal_issue 3
_journal_name_full 'The Journal of organic chemistry'
_journal_page_first 1614
_journal_page_last 1623
_journal_paper_doi 10.1021/acs.joc.8b02733
_journal_volume 84
_journal_year 2019
_chemical_formula_sum 'C29 H27 N O5'
_chemical_formula_weight 469.51
_space_group_crystal_system monoclinic
_space_group_IT_number 14
_space_group_name_Hall '-P 2yn'
_space_group_name_H-M_alt 'P 1 21/n 1'
_atom_sites_solution_hydrogens mixed
_audit_creation_method SHELXL-2014/7
_cell_angle_alpha 90
_cell_angle_beta 100.857(2)
_cell_angle_gamma 90
_cell_formula_units_Z 8
_cell_length_a 11.6427(6)
_cell_length_b 26.7219(12)
_cell_length_c 16.0346(8)
_cell_measurement_reflns_used 7061
_cell_measurement_temperature 273(2)
_cell_measurement_theta_max 28.3
_cell_measurement_theta_min 2.3
_cell_volume 4899.3(4)
_computing_cell_refinement 'APEX2 (Bruker, 2014.3);SAINT (Bruker, 2014)'
_computing_data_collection 'APEX2 (Bruker, 2014.3)'
_computing_data_reduction 'SHELXL-2014 (Sheldrick, 2014)'
_computing_structure_refinement 'SHELXL-2014/7 (Sheldrick, 2014)'
_computing_structure_solution 'SHELXL-2014/7 (Sheldrick, 2014)'
_diffrn_ambient_temperature 273(2)
_diffrn_measured_fraction_theta_full 0.999
_diffrn_measured_fraction_theta_max 0.998
_diffrn_measurement_device_type 'Bruker D8 Venture PHOTON 100 CMOS diffractometer'
_diffrn_radiation_type MoK\a
_diffrn_radiation_wavelength 0.71073
_diffrn_reflns_av_R_equivalents 0.0854
_diffrn_reflns_av_unetI/netI 0.0597
_diffrn_reflns_Laue_measured_fraction_full 0.999
_diffrn_reflns_Laue_measured_fraction_max 0.998
_diffrn_reflns_limit_h_max 15
_diffrn_reflns_limit_h_min -15
_diffrn_reflns_limit_k_max 35
_diffrn_reflns_limit_k_min -35
_diffrn_reflns_limit_l_max 21
_diffrn_reflns_limit_l_min -21
_diffrn_reflns_number 116711
_diffrn_reflns_point_group_measured_fraction_full 0.999
_diffrn_reflns_point_group_measured_fraction_max 0.998
_diffrn_reflns_theta_full 25.242
_diffrn_reflns_theta_max 28.340
_diffrn_reflns_theta_min 2.344
_diffrn_source 'fine-focus sealed tube'
_exptl_absorpt_coefficient_mu 0.087
_exptl_absorpt_correction_T_max 0.7457
_exptl_absorpt_correction_T_min 0.6849
_exptl_absorpt_correction_type empirical
_exptl_absorpt_process_details Sadabs
_exptl_crystal_colour colorless
_exptl_crystal_density_diffrn 1.273
_exptl_crystal_density_meas 1.273
_exptl_crystal_density_method 'not measured'
_exptl_crystal_description needle
_exptl_crystal_F_000 1984
_exptl_crystal_size_max 0.31
_exptl_crystal_size_mid 0.20
_exptl_crystal_size_min 0.16
_refine_diff_density_max 0.262
_refine_diff_density_min -0.228
_refine_diff_density_rms 0.047
_refine_ls_extinction_method none
_refine_ls_goodness_of_fit_ref 1.095
_refine_ls_hydrogen_treatment mixed
_refine_ls_matrix_type full
_refine_ls_number_parameters 639
_refine_ls_number_reflns 12215
_refine_ls_number_restraints 0
_refine_ls_restrained_S_all 1.095
_refine_ls_R_factor_all 0.1553
_refine_ls_R_factor_gt 0.0825
_refine_ls_shift/su_max 0.000
_refine_ls_shift/su_mean 0.000
_refine_ls_structure_factor_coef Fsqd
_refine_ls_weighting_details 'w=1/[\s^2^(Fo^2^)+(0.0505P)^2^+3.3401P] where P=(Fo^2^+2Fc^2^)/3'
_refine_ls_weighting_scheme calc
_refine_ls_wR_factor_gt 0.1491
_refine_ls_wR_factor_ref 0.1751
_reflns_Friedel_coverage 0.000
_reflns_number_gt 7061
_reflns_number_total 12215
_reflns_threshold_expression 'I > 2\s(I)'
_cod_data_source_file jo8b02733_si_002.cif
_cod_data_source_block 3aa
_cod_depositor_comments
;
The following automatic conversions were performed:

data item '_exptl_absorpt_correction_type' value 'Empirical' was
changed to 'empirical' in accordance with the
/home/saulius/struct/COD-crude-data/automatic-downloads/DataCite-retrospective/ACS/depositions/lib/dictionaries/cif_core.dic
dictionary named 'cif_core.dic' version 2.4.2 last updated on
2011-04-26.

Automatic conversion script
Id: cif_fix_values 6909 2019-04-08 15:41:33Z antanas 

2020-07-21
Z value and formula fixed to values more according to usual
chemical conventions.                 miguel
;
_cod_original_formula_sum 'C58 H54 N2 O10'
_cod_original_formula_weight 939.03
_cod_original_formula_units_Z 4
_cod_original_sg_symbol_H-M 'P 21/n'
_cod_database_code 4037552
_shelx_shelxl_version_number 2014/7
_shelx_space_group_comment
;
The symmetry employed for this shelxl refinement is uniquely defined
by the following loop, which should always be used as a source of
symmetry information in preference to the above space-group names.
They are only intended as comments.
;

loop_
_space_group_symop_operation_xyz
'x, y, z'
'-x+1/2, y+1/2, -z+1/2'
'-x, -y, -z'
'x-1/2, -y-1/2, z-1/2'

loop_
_atom_site_label
_atom_site_type_symbol
_atom_site_fract_x
_atom_site_fract_y
_atom_site_fract_z
_atom_site_U_iso_or_equiv
_atom_site_adp_type
_atom_site_occupancy
_atom_site_site_symmetry_order
_atom_site_calc_flag
_atom_site_refinement_flags_posn
_atom_site_refinement_flags_adp
O001 O 0.68677(15) 0.07500(7) 0.77275(12) 0.0473(5) Uani 1 1 d . .
O6 O 0.56137(17) -0.02936(6) 0.85510(10) 0.0460(5) Uani 1 1 d . .
O1 O 0.30504(16) -0.20791(7) 0.70734(13) 0.0547(5) Uani 1 1 d . .
O004 O 0.58804(18) 0.04025(7) 0.93180(11) 0.0540(5) Uani 1 1 d . .
O005 O 0.58382(19) 0.03992(8) 0.65597(12) 0.0605(6) Uani 1 1 d . .
O5 O 1.05137(18) -0.02906(8) 0.91070(14) 0.0687(6) Uani 1 1 d . .
O3 O 0.41271(19) -0.18059(8) 0.54676(12) 0.0622(6) Uani 1 1 d . .
O008 O -0.0923(2) -0.08259(8) 0.56131(14) 0.0710(6) Uani 1 1 d . .
O4 O 0.42070(19) -0.10860(7) 0.61670(12) 0.0611(6) Uani 1 1 d . .
O2 O 0.4030(2) -0.16719(9) 0.81914(13) 0.0714(7) Uani 1 1 d . .
C39 C 0.3988(2) 0.01393(8) 0.73195(14) 0.0332(5) Uani 1 1 d . .
H39A H 0.4306 -0.0175 0.7163 0.040 Uiso 1 1 calc R U
H39B H 0.3660 0.0315 0.6799 0.040 Uiso 1 1 calc R U
N1 N 0.81190(19) -0.18401(8) 0.61628(14) 0.0406(5) Uani 1 1 d . .
C36 C 0.4448(2) 0.13670(8) 0.73258(15) 0.0317(5) Uani 1 1 d . .
N2 N 0.18089(19) 0.05612(8) 0.86422(14) 0.0392(5) Uani 1 1 d . .
C38 C 0.4987(2) 0.04543(8) 0.78204(14) 0.0297(5) Uani 1 1 d . .
C10 C 0.7212(2) -0.25834(9) 0.60735(15) 0.0362(6) Uani 1 1 d . .
C41 C 0.2757(2) 0.04983(8) 0.82524(14) 0.0326(5) Uani 1 1 d . .
C17 C 0.5896(2) -0.14453(9) 0.74579(15) 0.0348(6) Uani 1 1 d . .
H17A H 0.5535 -0.1135 0.7590 0.042 Uiso 1 1 calc R U
H17B H 0.6247 -0.1602 0.7991 0.042 Uiso 1 1 calc R U
C43 C 0.2869(2) 0.12666(8) 0.88299(14) 0.0321(5) Uani 1 1 d . .
C42 C 0.3002(2) 0.00281(8) 0.78081(15) 0.0343(5) Uani 1 1 d . .
H42 H 0.3285 -0.0225 0.8241 0.041 Uiso 1 1 calc R U
C8 C 0.6588(2) -0.22399(8) 0.65213(14) 0.0321(5) Uani 1 1 d . .
C49 C 0.5927(2) 0.05229(9) 0.72850(16) 0.0372(6) Uani 1 1 d . .
C40 C 0.3430(2) 0.09179(8) 0.83561(14) 0.0294(5) Uani 1 1 d . .
C11 C 0.8159(2) -0.23192(9) 0.58597(15) 0.0384(6) Uani 1 1 d . .
C44 C 0.1862(2) 0.10299(9) 0.89997(14) 0.0355(6) Uani 1 1 d . .
C37 C 0.45502(19) 0.09869(8) 0.80444(14) 0.0288(5) Uani 1 1 d . .
H37 H 0.5126 0.1117 0.8520 0.035 Uiso 1 1 calc R U
C9 C 0.7172(2) -0.17981(9) 0.65586(15) 0.0349(5) Uani 1 1 d . .
C51 C 0.5547(2) 0.01961(8) 0.86592(15) 0.0313(5) Uani 1 1 d . .
C16 C 0.4941(2) -0.17938(8) 0.69789(14) 0.0327(5) Uani 1 1 d . .
C53 C 0.1939(2) -0.01828(9) 0.72185(16) 0.0374(6) Uani 1 1 d . .
C6 C 0.5564(2) -0.26767(8) 0.75827(15) 0.0352(6) Uani 1 1 d . .
C7 C 0.5459(2) -0.23234(8) 0.68255(15) 0.0333(5) Uani 1 1 d . .
H7 H 0.4916 -0.2479 0.6356 0.040 Uiso 1 1 calc R U
C34 C 0.5285(2) 0.17327(10) 0.7340(2) 0.0516(7) Uani 1 1 d . .
H34 H 0.5923 0.1744 0.7787 0.062 Uiso 1 1 calc R U
C46 C 0.3119(2) 0.17522(9) 0.91226(16) 0.0445(7) Uani 1 1 d . .
H46 H 0.3776 0.1919 0.9012 0.053 Uiso 1 1 calc R U
C24 C 0.7882(2) -0.10687(9) 0.75217(15) 0.0353(6) Uani 1 1 d . .
C12 C 0.8924(2) -0.25339(12) 0.53924(17) 0.0507(7) Uani 1 1 d . .
H12 H 0.9532 -0.2350 0.5242 0.061 Uiso 1 1 calc R U
C35 C 0.3505(3) 0.13711(10) 0.66561(16) 0.0477(7) Uani 1 1 d . .
H35 H 0.2921 0.1132 0.6637 0.057 Uiso 1 1 calc R U
C21 C 0.4389(2) -0.15757(10) 0.61117(16) 0.0386(6) Uani 1 1 d . .
C29 C 0.9679(2) -0.05757(10) 0.85996(17) 0.0454(7) Uani 1 1 d . .
C18 C 0.6859(2) -0.13250(9) 0.69553(15) 0.0352(6) Uani 1 1 d . .
H18 H 0.6535 -0.1093 0.6499 0.042 Uiso 1 1 calc R U
C27 C 0.9720(2) -0.10840(10) 0.85156(18) 0.0495(7) Uani 1 1 d . .
H27 H 1.0347 -0.1265 0.8815 0.059 Uiso 1 1 calc R U
C19 C 0.3974(2) -0.18361(9) 0.74976(17) 0.0407(6) Uani 1 1 d . .
C45 C 0.1121(3) 0.12638(11) 0.94662(17) 0.0520(7) Uani 1 1 d . .
H45 H 0.0461 0.1102 0.9582 0.062 Uiso 1 1 calc R U
C25 C 0.8818(2) -0.13273(10) 0.79805(17) 0.0469(7) Uani 1 1 d . .
H25 H 0.8845 -0.1674 0.7929 0.056 Uiso 1 1 calc R U
C4 C 0.4678(2) -0.30189(10) 0.7619(2) 0.0523(7) Uani 1 1 d . .
H4 H 0.4028 -0.3030 0.7182 0.063 Uiso 1 1 calc R U
C55 C 0.1049(2) 0.01149(10) 0.67971(17) 0.0465(7) Uani 1 1 d . .
H55 H 0.1093 0.0459 0.6883 0.056 Uiso 1 1 calc R U
C15 C 0.7059(2) -0.30848(10) 0.58356(18) 0.0501(7) Uani 1 1 d . .
H15 H 0.6447 -0.3271 0.5975 0.060 Uiso 1 1 calc R U
C58 C 0.0004(3) -0.05864(11) 0.61208(17) 0.0501(7) Uani 1 1 d . .
C48 C 0.1399(3) 0.17395(13) 0.97474(19) 0.0645(9) Uani 1 1 d . .
H48 H 0.0917 0.1904 1.0060 0.077 Uiso 1 1 calc R U
C57 C 0.0089(2) -0.00817(11) 0.62490(18) 0.0517(7) Uani 1 1 d . .
H57 H -0.0494 0.0130 0.5970 0.062 Uiso 1 1 calc R U
C26 C 0.7868(2) -0.05545(9) 0.76164(17) 0.0439(6) Uani 1 1 d . .
H26 H 0.7252 -0.0370 0.7312 0.053 Uiso 1 1 calc R U
C32 C 0.3413(3) 0.17221(12) 0.60169(19) 0.0658(9) Uani 1 1 d . .
H32 H 0.2768 0.1718 0.5576 0.079 Uiso 1 1 calc R U
C56 C 0.0886(3) -0.08920(11) 0.6519(2) 0.0636(9) Uani 1 1 d . .
H56 H 0.0841 -0.1235 0.6420 0.076 Uiso 1 1 calc R U
C28 C 0.8752(2) -0.03121(10) 0.81537(19) 0.0521(7) Uani 1 1 d . .
H28 H 0.8722 0.0033 0.8216 0.063 Uiso 1 1 calc R U
C3 C 0.6604(3) -0.30110(11) 0.89110(18) 0.0594(8) Uani 1 1 d . .
H3 H 0.7264 -0.3010 0.9341 0.071 Uiso 1 1 calc R U
C47 C 0.2377(3) 0.19815(12) 0.9578(2) 0.0617(9) Uani 1 1 d . .
H47 H 0.2537 0.2306 0.9775 0.074 Uiso 1 1 calc R U
C5 C 0.6526(2) -0.26791(9) 0.82363(17) 0.0462(7) Uani 1 1 d . .
H5 H 0.7133 -0.2454 0.8224 0.055 Uiso 1 1 calc R U
C54 C 0.1840(3) -0.06952(10) 0.70640(19) 0.0528(7) Uani 1 1 d . .
H54 H 0.2425 -0.0909 0.7332 0.063 Uiso 1 1 calc R U
C2 C 0.4753(3) -0.33426(11) 0.8299(2) 0.0683(10) Uani 1 1 d . .
H2 H 0.4145 -0.3565 0.8319 0.082 Uiso 1 1 calc R U
C52 C 0.6106(3) -0.05886(10) 0.92923(17) 0.0592(8) Uani 1 1 d . .
H52A H 0.6109 -0.0936 0.9138 0.089 Uiso 1 1 calc R U
H52B H 0.6892 -0.0480 0.9508 0.089 Uiso 1 1 calc R U
H52C H 0.5641 -0.0545 0.9722 0.089 Uiso 1 1 calc R U
C1 C 0.5709(3) -0.33408(12) 0.8944(2) 0.0650(9) Uani 1 1 d . .
H1 H 0.5752 -0.3560 0.9400 0.078 Uiso 1 1 calc R U
C33 C 0.5186(3) 0.20849(12) 0.6691(3) 0.0732(11) Uani 1 1 d . .
H33 H 0.5757 0.2330 0.6709 0.088 Uiso 1 1 calc R U
C13 C 0.8750(3) -0.30230(13) 0.51639(19) 0.0631(9) Uani 1 1 d . .
H13 H 0.9250 -0.3176 0.4853 0.076 Uiso 1 1 calc R U
C31 C 0.4257(3) 0.20739(13) 0.6027(2) 0.0699(10) Uani 1 1 d . .
H31 H 0.4204 0.2305 0.5587 0.084 Uiso 1 1 calc R U
C50 C 0.7735(3) 0.09126(13) 0.7249(2) 0.0713(10) Uani 1 1 d . .
H50A H 0.8372 0.1070 0.7624 0.107 Uiso 1 1 calc R U
H50B H 0.8022 0.0629 0.6983 0.107 Uiso 1 1 calc R U
H50C H 0.7388 0.1147 0.6821 0.107 Uiso 1 1 calc R U
C14 C 0.7842(3) -0.32983(12) 0.5385(2) 0.0668(9) Uani 1 1 d . .
H14 H 0.7756 -0.3633 0.5228 0.080 Uiso 1 1 calc R U
C59 C -0.1916(3) -0.05283(15) 0.5264(2) 0.0792(11) Uani 1 1 d . .
H59A H -0.2498 -0.0735 0.4926 0.119 Uiso 1 1 calc R U
H59B H -0.2235 -0.0380 0.5717 0.119 Uiso 1 1 calc R U
H59C H -0.1684 -0.0269 0.4916 0.119 Uiso 1 1 calc R U
C22 C 0.3717(4) -0.08340(13) 0.5381(2) 0.0937(14) Uani 1 1 d . .
H22A H 0.3622 -0.0485 0.5491 0.141 Uiso 1 1 calc R U
H22B H 0.4234 -0.0872 0.4985 0.141 Uiso 1 1 calc R U
H22C H 0.2970 -0.0978 0.5147 0.141 Uiso 1 1 calc R U
C30 C 1.1484(3) -0.05424(15) 0.9592(2) 0.0926(14) Uani 1 1 d . .
H30A H 1.1999 -0.0303 0.9916 0.139 Uiso 1 1 calc R U
H30B H 1.1216 -0.0775 0.9970 0.139 Uiso 1 1 calc R U
H30C H 1.1896 -0.0720 0.9219 0.139 Uiso 1 1 calc R U
C20 C 0.2129(3) -0.21898(14) 0.7538(3) 0.0803(11) Uani 1 1 d . .
H20A H 0.1509 -0.2365 0.7174 0.120 Uiso 1 1 calc R U
H20B H 0.2435 -0.2395 0.8020 0.120 Uiso 1 1 calc R U
H20C H 0.1833 -0.1883 0.7727 0.120 Uiso 1 1 calc R U
H1A H 0.862(2) -0.1610(10) 0.6083(16) 0.042(8) Uiso 1 1 d . .
H2A H 0.129(2) 0.0340(10) 0.8682(16) 0.045(8) Uiso 1 1 d . .

loop_
_atom_site_aniso_label
_atom_site_aniso_U_11
_atom_site_aniso_U_22
_atom_site_aniso_U_33
_atom_site_aniso_U_23
_atom_site_aniso_U_13
_atom_site_aniso_U_12
O001 0.0321(10) 0.0509(11) 0.0616(12) 0.0070(9) 0.0158(9) -0.0034(8)
O6 0.0688(13) 0.0324(9) 0.0333(9) 0.0043(7) 0.0006(9) 0.0146(9)
O1 0.0352(11) 0.0627(12) 0.0696(13) -0.0049(10) 0.0185(10) -0.0105(9)
O004 0.0707(14) 0.0416(10) 0.0398(11) 0.0004(9) -0.0146(10) 0.0008(9)
O005 0.0693(14) 0.0753(14) 0.0425(12) -0.0007(10) 0.0249(10) -0.0006(11)
O5 0.0563(13) 0.0635(13) 0.0749(15) 0.0106(11) -0.0167(11) -0.0283(11)
O3 0.0782(15) 0.0608(13) 0.0399(11) -0.0048(10) -0.0083(10) 0.0040(11)
O008 0.0645(15) 0.0747(15) 0.0689(14) -0.0171(12) 0.0003(12) -0.0349(12)
O4 0.0829(16) 0.0460(11) 0.0477(11) 0.0053(9) -0.0050(11) 0.0170(10)
O2 0.0744(16) 0.0971(17) 0.0507(13) -0.0148(12) 0.0326(12) -0.0192(13)
C39 0.0350(14) 0.0302(12) 0.0327(12) -0.0014(10) 0.0024(10) 0.0037(10)
N1 0.0378(13) 0.0420(12) 0.0455(13) -0.0020(10) 0.0165(10) -0.0078(11)
C36 0.0290(13) 0.0298(12) 0.0374(13) 0.0034(10) 0.0086(10) 0.0044(10)
N2 0.0338(12) 0.0395(12) 0.0465(13) 0.0003(10) 0.0135(10) -0.0079(10)
C38 0.0287(13) 0.0298(12) 0.0298(12) 0.0030(9) 0.0037(10) 0.0041(10)
C10 0.0325(14) 0.0400(14) 0.0329(13) -0.0015(11) -0.0018(11) 0.0016(11)
C41 0.0329(13) 0.0323(12) 0.0318(12) -0.0002(10) 0.0039(11) -0.0020(10)
C17 0.0356(14) 0.0324(12) 0.0360(13) -0.0051(10) 0.0056(11) -0.0013(10)
C43 0.0328(13) 0.0349(12) 0.0262(12) 0.0018(10) -0.0007(10) 0.0051(10)
C42 0.0351(14) 0.0307(12) 0.0359(13) 0.0013(10) 0.0042(11) -0.0013(10)
C8 0.0313(13) 0.0328(12) 0.0317(12) -0.0050(10) 0.0042(10) -0.0008(10)
C49 0.0388(15) 0.0332(13) 0.0407(15) 0.0090(11) 0.0104(12) 0.0094(11)
C40 0.0296(13) 0.0287(11) 0.0285(12) 0.0022(9) 0.0018(10) 0.0015(10)
C11 0.0371(15) 0.0458(14) 0.0306(13) -0.0026(11) 0.0019(11) 0.0053(12)
C44 0.0341(14) 0.0429(14) 0.0291(12) 0.0023(11) 0.0049(10) 0.0034(11)
C37 0.0272(12) 0.0262(11) 0.0312(12) 0.0014(9) 0.0006(10) -0.0018(9)
C9 0.0332(14) 0.0380(13) 0.0342(13) -0.0036(10) 0.0083(11) -0.0030(11)
C51 0.0251(12) 0.0337(13) 0.0347(13) 0.0035(10) 0.0046(10) 0.0002(10)
C16 0.0308(13) 0.0332(12) 0.0341(13) -0.0010(10) 0.0066(10) 0.0012(10)
C53 0.0364(14) 0.0324(13) 0.0440(14) -0.0054(11) 0.0090(11) -0.0066(11)
C6 0.0337(14) 0.0296(12) 0.0429(14) -0.0054(10) 0.0083(11) 0.0008(10)
C7 0.0294(13) 0.0342(12) 0.0347(13) -0.0052(10) 0.0019(10) -0.0018(10)
C34 0.0377(16) 0.0416(15) 0.074(2) 0.0172(14) 0.0063(14) -0.0005(12)
C46 0.0449(16) 0.0384(14) 0.0480(16) -0.0083(12) 0.0028(13) 0.0005(12)
C24 0.0358(14) 0.0332(13) 0.0378(13) 0.0001(10) 0.0090(11) -0.0046(11)
C12 0.0410(16) 0.070(2) 0.0420(15) -0.0023(14) 0.0102(13) 0.0077(14)
C35 0.0541(18) 0.0408(14) 0.0433(15) 0.0054(12) -0.0032(13) 0.0031(13)
C21 0.0325(14) 0.0447(15) 0.0382(14) 0.0002(12) 0.0058(11) -0.0016(11)
C29 0.0378(15) 0.0477(15) 0.0483(16) 0.0077(13) 0.0022(12) -0.0187(13)
C18 0.0334(14) 0.0331(12) 0.0384(13) -0.0023(10) 0.0048(11) -0.0043(10)
C27 0.0408(16) 0.0492(16) 0.0541(17) 0.0133(13) -0.0021(13) 0.0013(13)
C19 0.0398(15) 0.0405(14) 0.0431(15) 0.0038(12) 0.0113(12) 0.0024(12)
C45 0.0449(17) 0.069(2) 0.0460(16) -0.0017(15) 0.0191(14) 0.0067(15)
C25 0.0490(17) 0.0334(13) 0.0543(17) 0.0037(12) -0.0005(14) -0.0010(12)
C4 0.0418(17) 0.0409(15) 0.074(2) 0.0051(14) 0.0096(15) -0.0019(13)
C55 0.0488(17) 0.0339(13) 0.0532(16) -0.0031(12) 0.0003(13) -0.0064(12)
C15 0.0454(17) 0.0424(15) 0.0591(18) -0.0127(13) 0.0014(14) -0.0003(13)
C58 0.0495(18) 0.0540(17) 0.0472(16) -0.0089(13) 0.0101(14) -0.0236(15)
C48 0.073(2) 0.072(2) 0.0516(18) -0.0158(16) 0.0206(17) 0.0194(19)
C57 0.0445(17) 0.0537(17) 0.0521(17) 0.0004(14) -0.0031(13) -0.0087(14)
C26 0.0364(15) 0.0345(13) 0.0579(17) -0.0024(12) 0.0017(13) 0.0011(11)
C32 0.089(3) 0.0579(19) 0.0446(17) 0.0132(15) -0.0037(17) 0.0149(18)
C56 0.068(2) 0.0391(16) 0.082(2) -0.0191(16) 0.0117(18) -0.0179(16)
C28 0.0491(18) 0.0316(13) 0.071(2) -0.0004(13) -0.0016(15) -0.0057(12)
C3 0.082(2) 0.0464(16) 0.0438(17) -0.0024(14) -0.0023(16) 0.0159(17)
C47 0.072(2) 0.0500(17) 0.062(2) -0.0201(15) 0.0109(17) 0.0076(16)
C5 0.0479(17) 0.0368(14) 0.0502(16) -0.0049(12) 0.0003(13) -0.0014(12)
C54 0.0461(17) 0.0357(14) 0.075(2) -0.0097(14) 0.0071(15) -0.0018(13)
C2 0.062(2) 0.0507(18) 0.101(3) 0.0219(18) 0.036(2) -0.0009(16)
C52 0.088(2) 0.0423(15) 0.0423(16) 0.0128(13) 0.0000(16) 0.0182(15)
C1 0.091(3) 0.0496(18) 0.061(2) 0.0172(15) 0.030(2) 0.0221(18)
C33 0.060(2) 0.0513(19) 0.115(3) 0.0365(19) 0.035(2) 0.0015(16)
C13 0.054(2) 0.079(2) 0.0543(18) -0.0255(17) 0.0068(15) 0.0182(18)
C31 0.086(3) 0.064(2) 0.066(2) 0.0356(17) 0.030(2) 0.0213(19)
C50 0.056(2) 0.068(2) 0.101(3) 0.0179(19) 0.042(2) -0.0048(17)
C14 0.062(2) 0.0589(19) 0.075(2) -0.0344(17) 0.0024(18) 0.0093(17)
C59 0.061(2) 0.106(3) 0.062(2) 0.002(2) -0.0105(18) -0.030(2)
C22 0.134(4) 0.068(2) 0.064(2) 0.0213(19) -0.018(2) 0.021(2)
C30 0.064(2) 0.100(3) 0.096(3) 0.045(2) -0.030(2) -0.034(2)
C20 0.055(2) 0.080(2) 0.118(3) 0.002(2) 0.047(2) -0.0135(18)

loop_
_atom_type_symbol
_atom_type_description
_atom_type_scat_dispersion_real
_atom_type_scat_dispersion_imag
_atom_type_scat_source
C C 0.0033 0.0016 'International Tables Vol C Tables 4.2.6.8 and 6.1.1.4'
H H 0.0000 0.0000 'International Tables Vol C Tables 4.2.6.8 and 6.1.1.4'
N N 0.0061 0.0033 'International Tables Vol C Tables 4.2.6.8 and 6.1.1.4'
O O 0.0106 0.0060 'International Tables Vol C Tables 4.2.6.8 and 6.1.1.4'

loop_
_geom_angle_atom_site_label_1
_geom_angle_atom_site_label_2
_geom_angle_atom_site_label_3
_geom_angle
C49 O001 C50 116.1(2)
C51 O6 C52 117.0(2)
C19 O1 C20 116.3(2)
C29 O5 C30 117.7(3)
C58 O008 C59 117.3(3)
C21 O4 C22 116.2(2)
C38 C39 C42 113.91(19)
C38 C39 H39A 108.8
C42 C39 H39A 108.8
C38 C39 H39B 108.8
C42 C39 H39B 108.8
H39A C39 H39B 107.7
C11 N1 C9 108.8(2)
C11 N1 H1A 122.4(17)
C9 N1 H1A 128.7(17)
C34 C36 C35 117.5(2)
C34 C36 C37 120.4(2)
C35 C36 C37 122.0(2)
C44 N2 C41 108.9(2)
C44 N2 H2A 125.1(18)
C41 N2 H2A 125.9(18)
C49 C38 C39 108.98(19)
C49 C38 C51 108.36(18)
C39 C38 C51 111.41(18)
C49 C38 C37 108.48(18)
C39 C38 C37 111.65(18)
C51 C38 C37 107.86(18)
C15 C10 C11 118.8(2)
C15 C10 C8 134.1(2)
C11 C10 C8 107.1(2)
C40 C41 N2 109.7(2)
C40 C41 C42 126.3(2)
N2 C41 C42 124.0(2)
C18 C17 C16 113.29(19)
C18 C17 H17A 108.9
C16 C17 H17A 108.9
C18 C17 H17B 108.9
C16 C17 H17B 108.9
H17A C17 H17B 107.7
C46 C43 C44 119.0(2)
C46 C43 C40 134.2(2)
C44 C43 C40 106.9(2)
C41 C42 C53 113.7(2)
C41 C42 C39 107.93(19)
C53 C42 C39 110.77(19)
C41 C42 H42 108.1
C53 C42 H42 108.1
C39 C42 H42 108.1
C9 C8 C10 106.3(2)
C9 C8 C7 125.2(2)
C10 C8 C7 128.3(2)
O005 C49 O001 123.8(2)
O005 C49 C38 125.1(2)
O001 C49 C38 111.1(2)
C41 C40 C43 106.9(2)
C41 C40 C37 125.5(2)
C43 C40 C37 127.6(2)
N1 C11 C12 130.0(3)
N1 C11 C10 107.6(2)
C12 C11 C10 122.4(2)
N2 C44 C45 130.6(2)
N2 C44 C43 107.6(2)
C45 C44 C43 121.8(2)
C40 C37 C36 112.74(18)
C40 C37 C38 107.75(17)
C36 C37 C38 114.35(18)
C40 C37 H37 107.2
C36 C37 H37 107.2
C38 C37 H37 107.2
C8 C9 N1 110.3(2)
C8 C9 C18 126.5(2)
N1 C9 C18 123.2(2)
O004 C51 O6 123.8(2)
O004 C51 C38 125.5(2)
O6 C51 C38 110.69(19)
C19 C16 C21 107.27(19)
C19 C16 C17 108.10(19)
C21 C16 C17 111.25(19)
C19 C16 C7 111.25(19)
C21 C16 C7 107.89(19)
C17 C16 C7 111.05(19)
C55 C53 C54 116.8(2)
C55 C53 C42 122.7(2)
C54 C53 C42 120.4(2)
C5 C6 C4 117.9(2)
C5 C6 C7 122.6(2)
C4 C6 C7 119.5(2)
C8 C7 C6 114.02(19)
C8 C7 C16 107.55(18)
C6 C7 C16 114.03(19)
C8 C7 H7 106.9
C6 C7 H7 106.9
C16 C7 H7 106.9
C36 C34 C33 120.6(3)
C36 C34 H34 119.7
C33 C34 H34 119.7
C47 C46 C43 118.8(3)
C47 C46 H46 120.6
C43 C46 H46 120.6
C25 C24 C26 117.6(2)
C25 C24 C18 123.0(2)
C26 C24 C18 119.3(2)
C13 C12 C11 117.5(3)
C13 C12 H12 121.2
C11 C12 H12 121.2
C32 C35 C36 121.5(3)
C32 C35 H35 119.3
C36 C35 H35 119.3
O3 C21 O4 123.2(2)
O3 C21 C16 125.8(2)
O4 C21 C16 111.0(2)
C27 C29 C28 119.8(2)
C27 C29 O5 125.1(3)
C28 C29 O5 115.0(2)
C9 C18 C24 114.2(2)
C9 C18 C17 107.95(19)
C24 C18 C17 110.44(19)
C9 C18 H18 108.0
C24 C18 H18 108.0
C17 C18 H18 108.0
C29 C27 C25 119.4(3)
C29 C27 H27 120.3
C25 C27 H27 120.3
O2 C19 O1 123.9(3)
O2 C19 C16 124.6(3)
O1 C19 C16 111.5(2)
C48 C45 C44 117.6(3)
C48 C45 H45 121.2
C44 C45 H45 121.2
C24 C25 C27 121.7(2)
C24 C25 H25 119.2
C27 C25 H25 119.2
C2 C4 C6 120.6(3)
C2 C4 H4 119.7
C6 C4 H4 119.7
C53 C55 C57 122.2(2)
C53 C55 H55 118.9
C57 C55 H55 118.9
C14 C15 C10 118.3(3)
C14 C15 H15 120.8
C10 C15 H15 120.8
C57 C58 C56 119.4(3)
C57 C58 O008 125.0(3)
C56 C58 O008 115.6(3)
C45 C48 C47 121.5(3)
C45 C48 H48 119.2
C47 C48 H48 119.2
C58 C57 C55 119.7(3)
C58 C57 H57 120.1
C55 C57 H57 120.1
C28 C26 C24 121.0(2)
C28 C26 H26 119.5
C24 C26 H26 119.5
C31 C32 C35 120.5(3)
C31 C32 H32 119.7
C35 C32 H32 119.7
C58 C56 C54 120.7(3)
C58 C56 H56 119.7
C54 C56 H56 119.7
C29 C28 C26 120.5(2)
C29 C28 H28 119.8
C26 C28 H28 119.8
C1 C3 C5 120.1(3)
C1 C3 H3 120.0
C5 C3 H3 120.0
C46 C47 C48 121.3(3)
C46 C47 H47 119.3
C48 C47 H47 119.3
C6 C5 C3 121.2(3)
C6 C5 H5 119.4
C3 C5 H5 119.4
C56 C54 C53 121.1(3)
C56 C54 H54 119.4
C53 C54 H54 119.4
C1 C2 C4 121.1(3)
C1 C2 H2 119.5
C4 C2 H2 119.5
O6 C52 H52A 109.5
O6 C52 H52B 109.5
H52A C52 H52B 109.5
O6 C52 H52C 109.5
H52A C52 H52C 109.5
H52B C52 H52C 109.5
C2 C1 C3 119.2(3)
C2 C1 H1 120.4
C3 C1 H1 120.4
C31 C33 C34 120.6(3)
C31 C33 H33 119.7
C34 C33 H33 119.7
C12 C13 C14 121.5(3)
C12 C13 H13 119.3
C14 C13 H13 119.3
C32 C31 C33 119.2(3)
C32 C31 H31 120.4
C33 C31 H31 120.4
O001 C50 H50A 109.5
O001 C50 H50B 109.5
H50A C50 H50B 109.5
O001 C50 H50C 109.5
H50A C50 H50C 109.5
H50B C50 H50C 109.5
C13 C14 C15 121.5(3)
C13 C14 H14 119.3
C15 C14 H14 119.3
O008 C59 H59A 109.5
O008 C59 H59B 109.5
H59A C59 H59B 109.5
O008 C59 H59C 109.5
H59A C59 H59C 109.5
H59B C59 H59C 109.5
O4 C22 H22A 109.5
O4 C22 H22B 109.5
H22A C22 H22B 109.5
O4 C22 H22C 109.5
H22A C22 H22C 109.5
H22B C22 H22C 109.5
O5 C30 H30A 109.5
O5 C30 H30B 109.5
H30A C30 H30B 109.5
O5 C30 H30C 109.5
H30A C30 H30C 109.5
H30B C30 H30C 109.5
O1 C20 H20A 109.5
O1 C20 H20B 109.5
H20A C20 H20B 109.5
O1 C20 H20C 109.5
H20A C20 H20C 109.5
H20B C20 H20C 109.5

loop_
_geom_bond_atom_site_label_1
_geom_bond_atom_site_label_2
_geom_bond_distance
O001 C49 1.334(3)
O001 C50 1.446(3)
O6 C51 1.324(3)
O6 C52 1.451(3)
O1 C19 1.329(3)
O1 C20 1.447(3)
O004 C51 1.190(3)
O005 C49 1.195(3)
O5 C29 1.375(3)
O5 C30 1.416(4)
O3 C21 1.191(3)
O008 C58 1.380(3)
O008 C59 1.428(4)
O4 C21 1.331(3)
O4 C22 1.447(3)
O2 C19 1.186(3)
C39 C38 1.535(3)
C39 C42 1.536(3)
C39 H39A 0.9700
C39 H39B 0.9700
N1 C11 1.373(3)
N1 C9 1.377(3)
N1 H1A 0.87(3)
C36 C34 1.377(3)
C36 C35 1.384(3)
C36 C37 1.524(3)
N2 C44 1.374(3)
N2 C41 1.377(3)
N2 H2A 0.85(3)
C38 C49 1.524(3)
C38 C51 1.542(3)
C38 C37 1.576(3)
C10 C15 1.395(3)
C10 C11 1.405(4)
C10 C8 1.443(3)
C41 C40 1.360(3)
C41 C42 1.498(3)
C17 C18 1.533(3)
C17 C16 1.540(3)
C17 H17A 0.9700
C17 H17B 0.9700
C43 C46 1.392(3)
C43 C44 1.404(3)
C43 C40 1.435(3)
C42 C53 1.517(3)
C42 H42 0.9800
C8 C9 1.358(3)
C8 C7 1.502(3)
C40 C37 1.494(3)
C11 C12 1.391(4)
C44 C45 1.392(4)
C37 H37 0.9800
C9 C18 1.491(3)
C16 C19 1.524(4)
C16 C21 1.533(3)
C16 C7 1.576(3)
C53 C55 1.378(4)
C53 C54 1.392(3)
C6 C5 1.383(3)
C6 C4 1.388(4)
C6 C7 1.525(3)
C7 H7 0.9800
C34 C33 1.391(4)
C34 H34 0.9300
C46 C47 1.376(4)
C46 H46 0.9300
C24 C25 1.380(3)
C24 C26 1.383(3)
C24 C18 1.518(3)
C12 C13 1.362(4)
C12 H12 0.9300
C35 C32 1.378(4)
C35 H35 0.9300
C29 C27 1.367(4)
C29 C28 1.372(4)
C18 H18 0.9800
C27 C25 1.386(4)
C27 H27 0.9300
C45 C48 1.367(4)
C45 H45 0.9300
C25 H25 0.9300
C4 C2 1.382(4)
C4 H4 0.9300
C55 C57 1.389(4)
C55 H55 0.9300
C15 C14 1.388(4)
C15 H15 0.9300
C58 C57 1.365(4)
C58 C56 1.372(4)
C48 C47 1.380(5)
C48 H48 0.9300
C57 H57 0.9300
C26 C28 1.373(4)
C26 H26 0.9300
C32 C31 1.358(5)
C32 H32 0.9300
C56 C54 1.382(4)
C56 H56 0.9300
C28 H28 0.9300
C3 C1 1.374(5)
C3 C5 1.389(4)
C3 H3 0.9300
C47 H47 0.9300
C5 H5 0.9300
C54 H54 0.9300
C2 C1 1.369(5)
C2 H2 0.9300
C52 H52A 0.9600
C52 H52B 0.9600
C52 H52C 0.9600
C1 H1 0.9300
C33 C31 1.368(5)
C33 H33 0.9300
C13 C14 1.388(5)
C13 H13 0.9300
C31 H31 0.9300
C50 H50A 0.9600
C50 H50B 0.9600
C50 H50C 0.9600
C14 H14 0.9300
C59 H59A 0.9600
C59 H59B 0.9600
C59 H59C 0.9600
C22 H22A 0.9600
C22 H22B 0.9600
C22 H22C 0.9600
C30 H30A 0.9600
C30 H30B 0.9600
C30 H30C 0.9600
C20 H20A 0.9600
C20 H20B 0.9600
C20 H20C 0.9600

loop_
_geom_torsion_atom_site_label_1
_geom_torsion_atom_site_label_2
_geom_torsion_atom_site_label_3
_geom_torsion_atom_site_label_4
_geom_torsion
C42 C39 C38 C49 177.93(18)
C42 C39 C38 C51 58.4(2)
C42 C39 C38 C37 -62.3(2)
C44 N2 C41 C40 0.4(3)
C44 N2 C41 C42 178.8(2)
C40 C41 C42 C53 -135.7(2)
N2 C41 C42 C53 46.2(3)
C40 C41 C42 C39 -12.4(3)
N2 C41 C42 C39 169.5(2)
C38 C39 C42 C41 42.6(3)
C38 C39 C42 C53 167.67(19)
C15 C10 C8 C9 179.8(3)
C11 C10 C8 C9 -0.2(3)
C15 C10 C8 C7 -5.3(4)
C11 C10 C8 C7 174.7(2)
C50 O001 C49 O005 9.0(4)
C50 O001 C49 C38 -169.8(2)
C39 C38 C49 O005 7.6(3)
C51 C38 C49 O005 129.0(3)
C37 C38 C49 O005 -114.1(3)
C39 C38 C49 O001 -173.55(18)
C51 C38 C49 O001 -52.2(2)
C37 C38 C49 O001 64.7(2)
N2 C41 C40 C43 -0.6(3)
C42 C41 C40 C43 -179.0(2)
N2 C41 C40 C37 178.2(2)
C42 C41 C40 C37 -0.2(4)
C46 C43 C40 C41 -179.3(3)
C44 C43 C40 C41 0.6(2)
C46 C43 C40 C37 2.0(4)
C44 C43 C40 C37 -178.2(2)
C9 N1 C11 C12 177.4(3)
C9 N1 C11 C10 -0.1(3)
C15 C10 C11 N1 -179.8(2)
C8 C10 C11 N1 0.2(3)
C15 C10 C11 C12 2.4(4)
C8 C10 C11 C12 -177.5(2)
C41 N2 C44 C45 -179.1(3)
C41 N2 C44 C43 0.0(3)
C46 C43 C44 N2 179.5(2)
C40 C43 C44 N2 -0.3(2)
C46 C43 C44 C45 -1.3(4)
C40 C43 C44 C45 178.8(2)
C41 C40 C37 C36 111.2(2)
C43 C40 C37 C36 -70.3(3)
C41 C40 C37 C38 -15.9(3)
C43 C40 C37 C38 162.6(2)
C34 C36 C37 C40 133.4(2)
C35 C36 C37 C40 -44.4(3)
C34 C36 C37 C38 -103.1(3)
C35 C36 C37 C38 79.2(3)
C49 C38 C37 C40 164.83(18)
C39 C38 C37 C40 44.7(2)
C51 C38 C37 C40 -78.0(2)
C49 C38 C37 C36 38.6(3)
C39 C38 C37 C36 -81.5(2)
C51 C38 C37 C36 155.82(19)
C10 C8 C9 N1 0.1(3)
C7 C8 C9 N1 -175.0(2)
C10 C8 C9 C18 179.5(2)
C7 C8 C9 C18 4.4(4)
C11 N1 C9 C8 0.0(3)
C11 N1 C9 C18 -179.4(2)
C52 O6 C51 O004 1.2(4)
C52 O6 C51 C38 -179.0(2)
C49 C38 C51 O004 98.4(3)
C39 C38 C51 O004 -141.7(2)
C37 C38 C51 O004 -18.9(3)
C49 C38 C51 O6 -81.4(2)
C39 C38 C51 O6 38.5(3)
C37 C38 C51 O6 161.34(19)
C18 C17 C16 C19 -173.67(19)
C18 C17 C16 C21 -56.1(3)
C18 C17 C16 C7 64.0(2)
C41 C42 C53 C55 30.9(3)
C39 C42 C53 C55 -90.8(3)
C41 C42 C53 C54 -150.8(2)
C39 C42 C53 C54 87.5(3)
C9 C8 C7 C6 -114.1(3)
C10 C8 C7 C6 71.9(3)
C9 C8 C7 C16 13.4(3)
C10 C8 C7 C16 -160.6(2)
C5 C6 C7 C8 38.1(3)
C4 C6 C7 C8 -140.5(2)
C5 C6 C7 C16 -86.0(3)
C4 C6 C7 C16 95.4(3)
C19 C16 C7 C8 -165.39(19)
C21 C16 C7 C8 77.2(2)
C17 C16 C7 C8 -44.9(2)
C19 C16 C7 C6 -37.9(3)
C21 C16 C7 C6 -155.3(2)
C17 C16 C7 C6 82.5(2)
C35 C36 C34 C33 -1.2(4)
C37 C36 C34 C33 -179.1(3)
C44 C43 C46 C47 0.8(4)
C40 C43 C46 C47 -179.4(3)
N1 C11 C12 C13 -179.2(3)
C10 C11 C12 C13 -2.0(4)
C34 C36 C35 C32 1.1(4)
C37 C36 C35 C32 178.9(2)
C22 O4 C21 O3 -3.0(4)
C22 O4 C21 C16 178.3(3)
C19 C16 C21 O3 -102.4(3)
C17 C16 C21 O3 139.6(3)
C7 C16 C21 O3 17.5(3)
C19 C16 C21 O4 76.2(3)
C17 C16 C21 O4 -41.8(3)
C7 C16 C21 O4 -163.9(2)
C30 O5 C29 C27 -1.1(4)
C30 O5 C29 C28 179.2(3)
C8 C9 C18 C24 133.5(3)
N1 C9 C18 C24 -47.2(3)
C8 C9 C18 C17 10.2(3)
N1 C9 C18 C17 -170.5(2)
C25 C24 C18 C9 -31.4(3)
C26 C24 C18 C9 151.3(2)
C25 C24 C18 C17 90.5(3)
C26 C24 C18 C17 -86.8(3)
C16 C17 C18 C9 -43.3(3)
C16 C17 C18 C24 -168.83(19)
C28 C29 C27 C25 -0.2(4)
O5 C29 C27 C25 -179.9(3)
C20 O1 C19 O2 -6.9(4)
C20 O1 C19 C16 173.5(2)
C21 C16 C19 O2 -127.7(3)
C17 C16 C19 O2 -7.7(4)
C7 C16 C19 O2 114.5(3)
C21 C16 C19 O1 51.9(3)
C17 C16 C19 O1 172.0(2)
C7 C16 C19 O1 -65.9(3)
N2 C44 C45 C48 179.9(3)
C43 C44 C45 C48 0.9(4)
C26 C24 C25 C27 -0.3(4)
C18 C24 C25 C27 -177.7(2)
C29 C27 C25 C24 0.7(4)
C5 C6 C4 C2 1.4(4)
C7 C6 C4 C2 -180.0(3)
C54 C53 C55 C57 0.6(4)
C42 C53 C55 C57 179.0(2)
C11 C10 C15 C14 -1.0(4)
C8 C10 C15 C14 179.0(3)
C59 O008 C58 C57 -6.5(4)
C59 O008 C58 C56 173.1(3)
C44 C45 C48 C47 0.0(5)
C56 C58 C57 C55 -1.7(4)
O008 C58 C57 C55 177.9(3)
C53 C55 C57 C58 0.5(4)
C25 C24 C26 C28 -0.5(4)
C18 C24 C26 C28 177.0(2)
C36 C35 C32 C31 0.4(5)
C57 C58 C56 C54 1.8(5)
O008 C58 C56 C54 -177.9(3)
C27 C29 C28 C26 -0.6(5)
O5 C29 C28 C26 179.2(3)
C24 C26 C28 C29 1.0(4)
C43 C46 C47 C48 0.1(4)
C45 C48 C47 C46 -0.4(5)
C4 C6 C5 C3 -0.3(4)
C7 C6 C5 C3 -179.0(2)
C1 C3 C5 C6 -0.9(4)
C58 C56 C54 C53 -0.6(5)
C55 C53 C54 C56 -0.6(4)
C42 C53 C54 C56 -179.0(3)
C6 C4 C2 C1 -1.2(5)
C4 C2 C1 C3 0.0(5)
C5 C3 C1 C2 1.0(5)
C36 C34 C33 C31 -0.1(5)
C11 C12 C13 C14 0.2(4)
C35 C32 C31 C33 -1.8(5)
C34 C33 C31 C32 1.6(5)
C12 C13 C14 C15 1.2(5)
C10 C15 C14 C13 -0.8(5)
